data_7704544
loop_
_publ_author_name
'Sugamata, Koh'
'Takagi, Chikaze'
'Awano, Keiko'
'Iihama, Teruyuki'
'Minoura, Mao'

_publ_section_title
;
 Structural analysis of and selective CO<sub>2</sub> adsorption in
 mixed-ligand hydroxamate-based metal-organic frameworks.
;
_journal_issue 29
_journal_name_full 'Dalton transactions (Cambridge, England : 2003)'
_journal_page_first 9948
_journal_page_last 9952
_journal_paper_doi 10.1039/d0dt01105c
_journal_volume 49
_journal_year 2020
_chemical_formula_sum 'C22 H15 N4 O8 Zn2'
_chemical_formula_weight 594.12
_space_group_crystal_system monoclinic
_space_group_IT_number 14
_space_group_name_Hall '-P 2yn'
_space_group_name_H-M_alt 'P 1 21/n 1'
_atom_sites_solution_hydrogens geom
_audit_creation_method SHELXL-2017/1
_audit_update_record
;
2019-12-13 deposited with the CCDC.	2020-06-01 downloaded from the CCDC.
;
_cell_angle_alpha 90
_cell_angle_beta 92.190(6)
_cell_angle_gamma 90
_cell_formula_units_Z 4
_cell_length_a 8.5509(9)
_cell_length_b 29.906(3)
_cell_length_c 8.8030(8)
_cell_measurement_reflns_used 8523
_cell_measurement_temperature 90(2)
_cell_measurement_theta_max 56.42
_cell_measurement_theta_min 1.50
_cell_volume 2249.5(4)
_computing_cell_refinement Rapid
_computing_data_reduction Rapid
_computing_molecular_graphics 'Yadokari-XG 2011 (Wakita Nemoto et al., 2011)'
_computing_publication_material 'Yadokari-XG 2011 (Wakita,Nemoto et al., 2011)'
_computing_structure_refinement 'SHELXL-2017/1 (Sheldrick, 2017)'
_computing_structure_solution 'SHELXL-2017/1 (Sheldrick, 2017)'
_diffrn_ambient_temperature 90(2)
_diffrn_detector_area_resol_mean 29
_diffrn_measured_fraction_theta_full 0.974
_diffrn_measured_fraction_theta_max 0.974
_diffrn_measurement_device_type 'Rigaku Saturn 724'
_diffrn_measurement_method 'Oscillation Photograph'
_diffrn_radiation_type Synchrotron
_diffrn_radiation_wavelength 0.78291
_diffrn_reflns_av_R_equivalents 0.0460
_diffrn_reflns_av_unetI/netI 0.0547
_diffrn_reflns_Laue_measured_fraction_full 0.974
_diffrn_reflns_Laue_measured_fraction_max 0.974
_diffrn_reflns_limit_h_max 9
_diffrn_reflns_limit_h_min -10
_diffrn_reflns_limit_k_max 34
_diffrn_reflns_limit_k_min -33
_diffrn_reflns_limit_l_max 10
_diffrn_reflns_limit_l_min -10
_diffrn_reflns_number 11461
_diffrn_reflns_point_group_measured_fraction_full 0.974
_diffrn_reflns_point_group_measured_fraction_max 0.974
_diffrn_reflns_theta_full 27.499
_diffrn_reflns_theta_max 27.498
_diffrn_reflns_theta_min 2.659
_diffrn_source 'synchrotron radiation SPring-8 BL40XU'
_exptl_absorpt_coefficient_mu 2.842
_exptl_absorpt_correction_type multi-scan
_exptl_absorpt_process_details 'ABSCOR (T.Higashi, 2001)'
_exptl_crystal_colour colorless
_exptl_crystal_density_diffrn 1.754
_exptl_crystal_density_method 'not measured'
_exptl_crystal_description plate
_exptl_crystal_F_000 1196
_exptl_crystal_size_max 0.020
_exptl_crystal_size_mid 0.020
_exptl_crystal_size_min 0.010
_exptl_transmission_factor_max 1
_exptl_transmission_factor_min 0.5305
_refine_diff_density_max 0.715
_refine_diff_density_min -1.275
_refine_diff_density_rms 0.116
_refine_ls_extinction_method none
_refine_ls_goodness_of_fit_ref 1.063
_refine_ls_hydrogen_treatment constr
_refine_ls_matrix_type full
_refine_ls_number_parameters 325
_refine_ls_number_reflns 3767
_refine_ls_number_restraints 0
_refine_ls_restrained_S_all 1.063
_refine_ls_R_factor_all 0.0523
_refine_ls_R_factor_gt 0.0462
_refine_ls_shift/su_max 0.001
_refine_ls_shift/su_mean 0.000
_refine_ls_structure_factor_coef Fsqd
_refine_ls_weighting_details 'w=1/[\s^2^(Fo^2^)+(0.0633P)^2^+5.3830P] where P=(Fo^2^+2Fc^2^)/3'
_refine_ls_weighting_scheme calc
_refine_ls_wR_factor_gt 0.1161
_refine_ls_wR_factor_ref 0.1219
_reflns_Friedel_coverage 0.000
_reflns_number_gt 3351
_reflns_number_total 3767
_reflns_threshold_expression 'I > 2\s(I)'
_cod_data_source_file d0dt01105c2.cif
_cod_data_source_block MOF-1
_cod_depositor_comments 'Adding full bibliography for 7704544--7704545.cif.'
_cod_original_sg_symbol_H-M 'P 21/n'
_cod_database_code 7704544
_shelx_shelxl_version_number 2017/1
_shelx_space_group_comment
;
The symmetry employed for this shelxl refinement is uniquely defined
by the following loop, which should always be used as a source of
symmetry information in preference to the above space-group names.
They are only intended as comments.
;
_shelx_estimated_absorpt_t_min 0.945
_shelx_estimated_absorpt_t_max 0.972

loop_
_space_group_symop_operation_xyz
'x, y, z'
'-x+1/2, y+1/2, -z+1/2'
'-x, -y, -z'
'x-1/2, -y-1/2, z-1/2'

loop_
_atom_site_label
_atom_site_type_symbol
_atom_site_fract_x
_atom_site_fract_y
_atom_site_fract_z
_atom_site_U_iso_or_equiv
_atom_site_adp_type
_atom_site_occupancy
_atom_site_site_symmetry_order
_atom_site_calc_flag
_atom_site_refinement_flags_posn
_atom_site_refinement_flags_adp
_atom_site_refinement_flags_occupancy
_atom_site_disorder_assembly
_atom_site_disorder_group
Zn1 Zn 0.25267(5) 0.37156(2) 0.51555(5) 0.01628(17) Uani 1 1 d . . . . .
O2 O 1.2469(3) 0.40166(9) 1.0175(3) 0.0162(6) Uani 1 1 d . . . . .
O8 O 0.5850(4) 0.37918(12) 0.5008(3) 0.0325(8) Uani 1 1 d . . . . .
N1 N 0.3740(4) 0.40600(12) 0.2450(4) 0.0210(8) Uani 1 1 d . . . . .
H1 H 0.448371 0.417912 0.303870 0.025 Uiso 1 1 calc R U . . .
C2 C 0.4317(5) 0.46098(14) 0.0544(4) 0.0195(9) Uani 1 1 d . . . . .
C3 C 0.4727(5) 0.49587(14) 0.1551(4) 0.0198(9) Uani 1 1 d . . . . .
H2 H 0.453238 0.493085 0.260236 0.024 Uiso 1 1 calc R U . . .
C4 C 0.5411(5) 0.53401(14) 0.1015(4) 0.0209(9) Uani 1 1 d . . . . .
H3 H 0.570454 0.557275 0.170311 0.025 Uiso 1 1 calc R U . . .
N4 N 0.9158(4) 0.35675(11) 0.9739(4) 0.0166(7) Uani 1 1 d . . . . .
Zn2 Zn 1.09416(5) 0.36213(2) 1.14261(5) 0.01419(17) Uani 1 1 d . . . . .
O4 O 0.1030(3) 0.32104(10) 0.5276(3) 0.0212(6) Uani 1 1 d . . . . .
O5 O 0.1401(3) 0.42280(9) 0.5943(3) 0.0220(7) Uani 1 1 d . . . . .
O3 O -0.0195(3) 0.32192(9) 0.2964(3) 0.0188(6) Uani 1 1 d . . . . .
O7 O 0.4147(4) 0.35447(10) 0.6652(3) 0.0248(7) Uani 1 1 d . . . . .
O1 O 0.2832(3) 0.37213(9) 0.2970(3) 0.0184(6) Uani 1 1 d . . . . .
O6 O 0.3433(4) 0.46104(10) 0.5105(3) 0.0263(7) Uani 1 1 d . . . . .
C6 C -0.1003(5) 0.26959(14) 0.4768(4) 0.0188(9) Uani 1 1 d . . . . .
C7 C -0.1800(5) 0.24319(14) 0.3707(4) 0.0207(9) Uani 1 1 d . . . . .
H4 H -0.173890 0.249419 0.265242 0.025 Uiso 1 1 calc R U . . .
C8 C -0.2685(5) 0.20769(14) 0.4193(4) 0.0208(9) Uani 1 1 d . . . . .
H5 H -0.319763 0.189252 0.344948 0.025 Uiso 1 1 calc R U . . .
N2 N -0.2855(4) 0.19806(11) 0.5664(4) 0.0177(7) Uani 1 1 d . . . . .
C9 C -0.2096(5) 0.22427(15) 0.6684(5) 0.0260(10) Uani 1 1 d . . . . .
H6 H -0.221108 0.218166 0.773296 0.031 Uiso 1 1 calc R U . . .
C10 C -0.1165(5) 0.25930(14) 0.6296(4) 0.0244(10) Uani 1 1 d . . . . .
H7 H -0.063360 0.276487 0.706253 0.029 Uiso 1 1 calc R U . . .
C11 C 0.2186(5) 0.45849(14) 0.5774(4) 0.0200(9) Uani 1 1 d . . . . .
C12 C 0.1527(5) 0.49991(13) 0.6478(4) 0.0186(9) Uani 1 1 d . . . . .
C13 C 0.0335(5) 0.49701(14) 0.7491(5) 0.0259(10) Uani 1 1 d . . . . .
H8 H -0.007953 0.468688 0.775428 0.031 Uiso 1 1 calc R U . . .
C14 C -0.0251(6) 0.53567(15) 0.8119(5) 0.0267(10) Uani 1 1 d . . . . .
H9 H -0.104885 0.533042 0.883535 0.032 Uiso 1 1 calc R U . . .
N3 N 0.0256(4) 0.57682(11) 0.7764(4) 0.0180(7) Uani 1 1 d . . . . .
C15 C 0.1431(5) 0.57918(14) 0.6792(4) 0.0198(9) Uani 1 1 d . . . . .
H10 H 0.182478 0.607794 0.653458 0.024 Uiso 1 1 calc R U . . .
C1 C 0.3477(5) 0.42053(14) 0.1040(4) 0.0182(9) Uani 1 1 d . . . . .
C5 C 0.0020(5) 0.30749(13) 0.4290(4) 0.0173(8) Uani 1 1 d . . . . .
C16 C 0.2087(5) 0.54188(14) 0.6155(4) 0.0210(9) Uani 1 1 d . . . . .
H11 H 0.292898 0.545126 0.548960 0.025 Uiso 1 1 calc R U . . .
C17 C 0.5511(5) 0.36554(14) 0.6269(5) 0.0209(9) Uani 1 1 d . . . . .
C18 C 0.6788(5) 0.36191(13) 0.7495(5) 0.0201(9) Uani 1 1 d . . . . .
C19 C 0.6491(5) 0.34362(15) 0.8924(5) 0.0251(10) Uani 1 1 d . . . . .
H12 H 0.547983 0.332965 0.915059 0.030 Uiso 1 1 calc R U . . .
C20 C 0.7719(5) 0.34160(15) 0.9990(5) 0.0250(10) Uani 1 1 d . . . . .
H13 H 0.753062 0.328773 1.095354 0.030 Uiso 1 1 calc R U . . .
C21 C 0.9415(5) 0.37521(13) 0.8375(5) 0.0185(9) Uani 1 1 d . . . . .
H14 H 1.042341 0.386854 0.818997 0.022 Uiso 1 1 calc R U . . .
C22 C 0.8257(5) 0.37780(14) 0.7230(5) 0.0202(9) Uani 1 1 d . . . . .
H15 H 0.848039 0.390453 0.627260 0.024 Uiso 1 1 calc R U . . .

loop_
_atom_site_aniso_label
_atom_site_aniso_U_11
_atom_site_aniso_U_22
_atom_site_aniso_U_33
_atom_site_aniso_U_23
_atom_site_aniso_U_13
_atom_site_aniso_U_12
Zn1 0.0209(3) 0.0198(3) 0.0075(2) 0.00027(17) -0.00770(18) -0.00166(18)
O2 0.0204(15) 0.0195(15) 0.0083(12) -0.0009(10) -0.0067(11) -0.0035(11)
O8 0.0318(18) 0.049(2) 0.0153(16) 0.0063(14) -0.0124(13) -0.0048(16)
N1 0.0244(19) 0.027(2) 0.0102(16) 0.0028(14) -0.0102(14) -0.0114(15)
C2 0.023(2) 0.026(2) 0.0098(18) 0.0019(16) -0.0078(16) -0.0041(18)
C3 0.025(2) 0.028(2) 0.0064(17) 0.0014(16) -0.0059(15) -0.0050(18)
C4 0.026(2) 0.024(2) 0.0117(18) -0.0016(16) -0.0084(16) -0.0053(18)
N4 0.0203(19) 0.0179(17) 0.0112(16) -0.0005(13) -0.0043(13) -0.0005(14)
Zn2 0.0183(3) 0.0167(3) 0.0070(2) 0.00030(16) -0.00846(18) -0.00066(18)
O4 0.0271(16) 0.0231(15) 0.0125(13) 0.0001(11) -0.0095(12) -0.0082(12)
O5 0.0307(17) 0.0175(15) 0.0174(14) -0.0006(11) -0.0048(12) -0.0001(13)
O3 0.0238(16) 0.0200(15) 0.0120(13) 0.0046(11) -0.0071(11) -0.0022(12)
O7 0.0222(17) 0.0346(17) 0.0169(15) 0.0039(13) -0.0101(12) -0.0004(13)
O1 0.0227(16) 0.0242(15) 0.0079(13) 0.0038(11) -0.0051(11) -0.0062(12)
O6 0.0345(19) 0.0274(17) 0.0170(15) -0.0064(12) -0.0014(13) 0.0011(14)
C6 0.022(2) 0.019(2) 0.0140(19) -0.0002(15) -0.0080(16) 0.0015(17)
C7 0.028(2) 0.025(2) 0.0087(18) 0.0036(16) -0.0068(16) -0.0026(18)
C8 0.027(2) 0.022(2) 0.0126(19) 0.0023(16) -0.0092(16) -0.0036(18)
N2 0.0219(18) 0.0183(17) 0.0121(15) 0.0000(13) -0.0083(13) -0.0012(14)
C9 0.038(3) 0.027(2) 0.012(2) 0.0028(17) -0.0096(18) -0.009(2)
C10 0.036(3) 0.026(2) 0.0105(19) -0.0022(17) -0.0088(18) -0.0089(19)
C11 0.028(2) 0.023(2) 0.0075(18) 0.0015(15) -0.0090(17) 0.0017(18)
C12 0.027(2) 0.020(2) 0.0087(18) 0.0006(15) -0.0100(15) 0.0019(17)
C13 0.035(3) 0.019(2) 0.023(2) 0.0045(17) -0.0062(19) 0.0009(19)
C14 0.034(3) 0.023(2) 0.022(2) -0.0001(18) -0.0019(19) 0.0025(19)
N3 0.0254(19) 0.0172(17) 0.0107(15) 0.0024(13) -0.0072(14) 0.0019(14)
C15 0.025(2) 0.023(2) 0.0113(18) 0.0029(16) -0.0075(16) 0.0026(17)
C1 0.022(2) 0.024(2) 0.0083(17) 0.0010(16) -0.0029(15) 0.0010(17)
C5 0.019(2) 0.016(2) 0.0164(19) -0.0032(15) -0.0034(16) -0.0001(16)
C16 0.029(2) 0.022(2) 0.0113(18) -0.0001(16) -0.0088(16) 0.0036(18)
C17 0.021(2) 0.026(2) 0.016(2) -0.0023(16) -0.0049(17) -0.0001(17)
C18 0.024(2) 0.022(2) 0.0128(19) -0.0007(16) -0.0107(17) 0.0009(17)
C19 0.024(2) 0.031(2) 0.020(2) 0.0019(18) -0.0081(17) -0.0066(19)
C20 0.031(3) 0.031(3) 0.0123(19) 0.0065(17) -0.0106(17) -0.0068(19)
C21 0.021(2) 0.018(2) 0.0154(19) -0.0016(16) -0.0073(16) 0.0006(17)
C22 0.025(2) 0.022(2) 0.0126(19) 0.0011(16) -0.0094(16) 0.0020(17)

loop_
_atom_type_symbol
_atom_type_description
_atom_type_scat_dispersion_real
_atom_type_scat_dispersion_imag
_atom_type_scat_source
C C -0.0020 0.0020 'International Tables Vol C Tables 4.2.6.8 and 6.1.1.4'
H H 0.0000 0.0000 'International Tables Vol C Tables 4.2.6.8 and 6.1.1.4'
N N -0.0031 0.0041 'International Tables Vol C Tables 4.2.6.8 and 6.1.1.4'
Zn Zn 0.1834 1.7017 'International Tables Vol C Tables 4.2.6.8 and 6.1.1.4'
O O -0.0041 0.0075 'International Tables Vol C Tables 4.2.6.8 and 6.1.1.4'

loop_
_geom_angle_atom_site_label_1
_geom_angle_atom_site_label_2
_geom_angle_atom_site_label_3
_geom_angle
_geom_angle_site_symmetry_1
_geom_angle_site_symmetry_3
_geom_angle_publ_flag
O7 Zn1 O5 108.32(12) . . ?
O7 Zn1 O1 123.49(13) . . ?
O5 Zn1 O1 115.46(12) . . ?
O7 Zn1 O4 102.00(12) . . ?
O5 Zn1 O4 104.53(13) . . ?
O1 Zn1 O4 99.78(11) . . ?
C1 O2 Zn2 111.0(2) 1_656 . ?
C1 N1 O1 118.6(3) . . ?
C1 N1 H1 120.7 . . ?
O1 N1 H1 120.7 . . ?
C3 C2 C4 119.3(4) . 3_665 ?
C3 C2 C1 122.1(3) . . ?
C4 C2 C1 118.3(4) 3_665 . ?
C4 C3 C2 119.9(4) . . ?
C4 C3 H2 120.0 . . ?
C2 C3 H2 120.0 . . ?
C3 C4 C2 120.8(4) . 3_665 ?
C3 C4 H3 119.6 . . ?
C2 C4 H3 119.6 3_665 . ?
C20 N4 C21 117.9(3) . . ?
C20 N4 Zn2 124.0(3) . . ?
C21 N4 Zn2 117.5(3) . . ?
O3 Zn2 O1 91.61(10) 1_656 1_656 ?
O3 Zn2 N4 94.11(12) 1_656 . ?
O1 Zn2 N4 174.25(12) 1_656 . ?
O3 Zn2 O2 168.73(10) 1_656 . ?
O1 Zn2 O2 77.32(10) 1_656 . ?
N4 Zn2 O2 96.99(12) . . ?
O3 Zn2 N2 87.76(12) 1_656 4_766 ?
O1 Zn2 N2 87.48(12) 1_656 4_766 ?
N4 Zn2 N2 93.30(12) . 4_766 ?
O2 Zn2 N2 89.60(12) . 4_766 ?
O3 Zn2 N3 91.93(12) 1_656 3_667 ?
O1 Zn2 N3 91.62(11) 1_656 3_667 ?
N4 Zn2 N3 87.63(12) . 3_667 ?
O2 Zn2 N3 90.53(12) . 3_667 ?
N2 Zn2 N3 179.04(11) 4_766 3_667 ?
C5 O4 Zn1 129.1(3) . . ?
C11 O5 Zn1 110.3(3) . . ?
C5 O3 Zn2 138.7(3) . 1_454 ?
C17 O7 Zn1 113.0(3) . . ?
N1 O1 Zn1 115.8(2) . . ?
N1 O1 Zn2 108.9(2) . 1_454 ?
Zn1 O1 Zn2 120.66(14) . 1_454 ?
C7 C6 C10 117.5(4) . . ?
C7 C6 C5 121.3(4) . . ?
C10 C6 C5 121.2(4) . . ?
C8 C7 C6 119.4(4) . . ?
C8 C7 H4 120.3 . . ?
C6 C7 H4 120.3 . . ?
N2 C8 C7 123.1(4) . . ?
N2 C8 H5 118.5 . . ?
C7 C8 H5 118.5 . . ?
C8 N2 C9 117.0(4) . . ?
C8 N2 Zn2 122.8(3) . 4_465 ?
C9 N2 Zn2 119.7(3) . 4_465 ?
N2 C9 C10 123.5(4) . . ?
N2 C9 H6 118.2 . . ?
C10 C9 H6 118.2 . . ?
C9 C10 C6 119.4(4) . . ?
C9 C10 H7 120.3 . . ?
C6 C10 H7 120.3 . . ?
O6 C11 O5 125.0(4) . . ?
O6 C11 C12 119.2(4) . . ?
O5 C11 C12 115.8(4) . . ?
C16 C12 C13 117.5(4) . . ?
C16 C12 C11 121.8(4) . . ?
C13 C12 C11 120.7(4) . . ?
C12 C13 C14 119.5(4) . . ?
C12 C13 H8 120.3 . . ?
C14 C13 H8 120.3 . . ?
N3 C14 C13 123.2(4) . . ?
N3 C14 H9 118.4 . . ?
C13 C14 H9 118.4 . . ?
C14 N3 C15 116.8(4) . . ?
C14 N3 Zn2 121.3(3) . 3_667 ?
C15 N3 Zn2 121.6(3) . 3_667 ?
N3 C15 C16 122.8(4) . . ?
N3 C15 H10 118.6 . . ?
C16 C15 H10 118.6 . . ?
O2 C1 N1 120.4(4) 1_454 . ?
O2 C1 C2 121.0(3) 1_454 . ?
N1 C1 C2 118.5(3) . . ?
O3 C5 O4 126.9(4) . . ?
O3 C5 C6 117.1(3) . . ?
O4 C5 C6 116.0(3) . . ?
C12 C16 C15 120.2(4) . . ?
C12 C16 H11 119.9 . . ?
C15 C16 H11 119.9 . . ?
O8 C17 O7 125.2(4) . . ?
O8 C17 C18 118.8(4) . . ?
O7 C17 C18 116.0(4) . . ?
C22 C18 C19 119.0(4) . . ?
C22 C18 C17 119.7(4) . . ?
C19 C18 C17 121.2(4) . . ?
C20 C19 C18 117.8(4) . . ?
C20 C19 H12 121.1 . . ?
C18 C19 H12 121.1 . . ?
N4 C20 C19 123.5(4) . . ?
N4 C20 H13 118.2 . . ?
C19 C20 H13 118.2 . . ?
N4 C21 C22 122.3(4) . . ?
N4 C21 H14 118.8 . . ?
C22 C21 H14 118.8 . . ?
C18 C22 C21 119.3(4) . . ?
C18 C22 H15 120.3 . . ?
C21 C22 H15 120.3 . . ?

loop_
_geom_bond_atom_site_label_1
_geom_bond_atom_site_label_2
_geom_bond_distance
_geom_bond_site_symmetry_2
_geom_bond_publ_flag
Zn1 O7 1.943(3) . ?
Zn1 O5 1.951(3) . ?
Zn1 O1 1.951(3) . ?
Zn1 O4 1.986(3) . ?
O2 C1 1.262(5) 1_656 ?
O2 Zn2 2.104(3) . ?
O8 C17 1.228(5) . ?
N1 C1 1.326(5) . ?
N1 O1 1.366(4) . ?
N1 H1 0.8800 . ?
C2 C3 1.406(6) . ?
C2 C4 1.408(5) 3_665 ?
C2 C1 1.481(6) . ?
C3 C4 1.374(6) . ?
C3 H2 0.9500 . ?
C4 H3 0.9500 . ?
N4 C20 1.337(6) . ?
N4 C21 1.348(5) . ?
N4 Zn2 2.094(3) . ?
Zn2 O3 2.079(3) 1_656 ?
Zn2 O1 2.093(3) 1_656 ?
Zn2 N2 2.192(3) 4_766 ?
Zn2 N3 2.224(3) 3_667 ?
O4 C5 1.267(5) . ?
O5 C11 1.273(5) . ?
O3 C5 1.251(5) . ?
O7 C17 1.270(5) . ?
O6 C11 1.240(5) . ?
C6 C7 1.383(5) . ?
C6 C10 1.392(6) . ?
C6 C5 1.502(6) . ?
C7 C8 1.381(6) . ?
C7 H4 0.9500 . ?
C8 N2 1.340(5) . ?
C8 H5 0.9500 . ?
N2 C9 1.341(5) . ?
C9 C10 1.367(6) . ?
C9 H6 0.9500 . ?
C10 H7 0.9500 . ?
C11 C12 1.504(6) . ?
C12 C16 1.377(6) . ?
C12 C13 1.383(7) . ?
C13 C14 1.383(6) . ?
C13 H8 0.9500 . ?
C14 N3 1.345(6) . ?
C14 H9 0.9500 . ?
N3 C15 1.346(5) . ?
C15 C16 1.378(6) . ?
C15 H10 0.9500 . ?
C16 H11 0.9500 . ?
C17 C18 1.509(6) . ?
C18 C22 1.371(6) . ?
C18 C19 1.404(6) . ?
C19 C20 1.383(6) . ?
C19 H12 0.9500 . ?
C20 H13 0.9500 . ?
C21 C22 1.387(6) . ?
C21 H14 0.9500 . ?
C22 H15 0.9500 . ?

loop_
_geom_torsion_atom_site_label_1
_geom_torsion_atom_site_label_2
_geom_torsion_atom_site_label_3
_geom_torsion_atom_site_label_4
_geom_torsion
_geom_torsion_site_symmetry_1
_geom_torsion_site_symmetry_2
_geom_torsion_site_symmetry_3
_geom_torsion_site_symmetry_4
_geom_torsion_publ_flag
C4 C2 C3 C4 -1.1(7) 3_665 . . . ?
C1 C2 C3 C4 -175.6(4) . . . . ?
C2 C3 C4 C2 1.1(7) . . . 3_665 ?
C1 N1 O1 Zn1 -151.2(3) . . . . ?
C1 N1 O1 Zn2 -11.4(4) . . . 1_454 ?
C10 C6 C7 C8 -1.3(6) . . . . ?
C5 C6 C7 C8 177.8(4) . . . . ?
C6 C7 C8 N2 2.1(7) . . . . ?
C7 C8 N2 C9 -1.1(6) . . . . ?
C7 C8 N2 Zn2 -173.5(3) . . . 4_465 ?
C8 N2 C9 C10 -0.7(7) . . . . ?
Zn2 N2 C9 C10 172.0(4) 4_465 . . . ?
N2 C9 C10 C6 1.4(7) . . . . ?
C7 C6 C10 C9 -0.3(7) . . . . ?
C5 C6 C10 C9 -179.4(4) . . . . ?
Zn1 O5 C11 O6 4.9(5) . . . . ?
Zn1 O5 C11 C12 -174.0(2) . . . . ?
O6 C11 C12 C16 13.0(5) . . . . ?
O5 C11 C12 C16 -168.0(3) . . . . ?
O6 C11 C12 C13 -166.5(4) . . . . ?
O5 C11 C12 C13 12.5(5) . . . . ?
C16 C12 C13 C14 0.6(6) . . . . ?
C11 C12 C13 C14 -179.9(4) . . . . ?
C12 C13 C14 N3 1.8(6) . . . . ?
C13 C14 N3 C15 -2.6(6) . . . . ?
C13 C14 N3 Zn2 171.8(3) . . . 3_667 ?
C14 N3 C15 C16 1.1(5) . . . . ?
Zn2 N3 C15 C16 -173.3(3) 3_667 . . . ?
O1 N1 C1 O2 -4.0(6) . . . 1_454 ?
O1 N1 C1 C2 172.1(3) . . . . ?
C3 C2 C1 O2 144.1(4) . . . 1_454 ?
C4 C2 C1 O2 -30.5(6) 3_665 . . 1_454 ?
C3 C2 C1 N1 -32.0(6) . . . . ?
C4 C2 C1 N1 153.4(4) 3_665 . . . ?
Zn2 O3 C5 O4 13.5(7) 1_454 . . . ?
Zn2 O3 C5 C6 -165.3(3) 1_454 . . . ?
Zn1 O4 C5 O3 4.4(6) . . . . ?
Zn1 O4 C5 C6 -176.7(3) . . . . ?
C7 C6 C5 O3 18.7(6) . . . . ?
C10 C6 C5 O3 -162.2(4) . . . . ?
C7 C6 C5 O4 -160.3(4) . . . . ?
C10 C6 C5 O4 18.8(6) . . . . ?
C13 C12 C16 C15 -2.0(5) . . . . ?
C11 C12 C16 C15 178.5(3) . . . . ?
N3 C15 C16 C12 1.3(6) . . . . ?
Zn1 O7 C17 O8 -10.9(6) . . . . ?
Zn1 O7 C17 C18 168.2(3) . . . . ?
O8 C17 C18 C22 6.3(6) . . . . ?
O7 C17 C18 C22 -172.8(4) . . . . ?
O8 C17 C18 C19 -175.5(4) . . . . ?
O7 C17 C18 C19 5.4(6) . . . . ?
C22 C18 C19 C20 -1.5(6) . . . . ?
C17 C18 C19 C20 -179.7(4) . . . . ?
C21 N4 C20 C19 0.5(7) . . . . ?
Zn2 N4 C20 C19 171.2(4) . . . . ?
C18 C19 C20 N4 1.1(7) . . . . ?
C20 N4 C21 C22 -1.7(6) . . . . ?
Zn2 N4 C21 C22 -173.0(3) . . . . ?
C19 C18 C22 C21 0.3(6) . . . . ?
C17 C18 C22 C21 178.6(4) . . . . ?
N4 C21 C22 C18 1.3(6) . . . . ?
